data_1561460
loop_
_publ_author_name
'Kususe, Yoshiro'
'Yoshida, Suguru'
'Fujita, Koji'
'Akamatsu, Hirofumi'
'Fukuzumi, Masafumi'
'Murai, Shunsuke'
'Tanaka, Katsuhisa'

_publ_section_title
;
 Structural phase transitions in EuNbO3 perovskite
;
_journal_name_full 'Journal of Solid State Chemistry'
_journal_page_first 192
_journal_page_last 199
_journal_paper_doi 10.1016/j.jssc.2016.04.032
_journal_volume 239
_journal_year 2016
_chemical_formula_sum 'Eu Nb O3'
_chemical_formula_weight 292.869
_space_group_IT_number 74
_space_group_name_Hall '-I 2b 2'
_space_group_name_H-M_alt 'I m m a'
_symmetry_cell_setting orthorhombic
_symmetry_Int_Tables_number 74
_symmetry_space_group_name_Hall '-I 2b 2'
_symmetry_space_group_name_H-M 'I m m a'
_cell_angle_alpha 90
_cell_angle_beta 90
_cell_angle_gamma 90
_cell_formula_units_Z 4
_cell_length_a 5.67001(6)
_cell_length_b 8.01565(8)
_cell_length_c 5.68649(6)
_cell_measurement_reflns_used 278
_cell_measurement_temperature 90
_cell_measurement_theta_max 74.661
_cell_measurement_theta_min 11.423
_cell_volume 258.444(5)
_computing_cell_refinement 'RIETAN-FP (Izumi and Momma, 2007)'
_computing_molecular_graphics 'VESTA (Momma and Izumi, 2008)'
_computing_structure_refinement 'RIETAN-FP (Izumi and Momma, 2007)'
_diffrn_ambient_temperature 90
_diffrn_radiation_wavelength 0.799150
_diffrn_source synchrotron
_exptl_crystal_density_diffrn 7.5269
_exptl_crystal_density_method 'not measured'
_exptl_crystal_F_000 512.00
_pd_calc_method 'Rietveld Refinement'
_pd_char_colour dark-blue
_pd_instr_location ' ?'
_pd_meas_2theta_range_inc 0.0100
_pd_meas_2theta_range_max 77.4300
_pd_meas_2theta_range_min 0.0000
_pd_meas_number_of_points 7744
_pd_meas_scan_method step
_pd_proc_2theta_range_inc 0.0100
_pd_proc_2theta_range_max 75.0000
_pd_proc_2theta_range_min 10.0000
_pd_proc_ls_background_function 'Legendre polynomials'
_pd_proc_ls_pref_orient_corr ' ?'
_pd_proc_ls_profile_function 'split pseudo-Voigt function'
_pd_proc_ls_prof_R_factor 0.04902
_pd_proc_ls_prof_wR_expected 0.06788
_pd_proc_ls_prof_wR_factor 0.07800
_pd_spec_mounting ' ?'
_pd_spec_mount_mode reflection
_pd_spec_shape flat_sheet
_refine_diff_density_max 0.0
_refine_diff_density_min 0.0
_refine_ls_extinction_method none
_refine_ls_goodness_of_fit_all 1.1491
_refine_ls_matrix_type full
_refine_ls_number_constraints 0
_refine_ls_number_parameters 31
_refine_ls_number_restraints 0
_refine_ls_R_factor_all 0.01840
_refine_ls_R_Fsqd_factor 0.01946
_refine_ls_R_I_factor 0.02325
_refine_ls_shift/su_max 0.0
_refine_ls_weighting_details 1/<i>y</i>~i~
_refine_ls_weighting_scheme sigma
_cod_data_source_file JSSC-2016-239-192.cif
_cod_data_source_block single_phase_90K
_cod_database_code 1561460

loop_
_symmetry_equiv_pos_site_id
_symmetry_equiv_pos_as_xyz
1 x,y,z
2 -x,-y+1/2,z
3 -x,y+1/2,-z
4 x,-y,-z
5 -x,-y,-z
6 x,y+1/2,-z
7 x,-y+1/2,z
8 -x,y,z
9 x+1/2,y+1/2,z+1/2
10 -x+1/2,-y,z+1/2
11 -x+1/2,y,-z+1/2
12 x+1/2,-y+1/2,-z+1/2
13 -x+1/2,-y+1/2,-z+1/2
14 x+1/2,y,-z+1/2
15 x+1/2,-y,z+1/2
16 -x+1/2,y+1/2,z+1/2

loop_
_atom_site_label
_atom_site_fract_x
_atom_site_fract_y
_atom_site_fract_z
_atom_site_occupancy
_atom_site_symmetry_multiplicity
_atom_site_Wyckoff_symbol
_atom_site_adp_type
_atom_site_U_iso_or_equiv
_atom_site_type_symbol
Eu1 0 0.25 0.9983(3) 1 4 e Uiso 0.0064(1) Eu
Nb1 0 0 0.5 1 4 b Uiso 0.0009(1) Nb
O1 0 0.25 0.466(2) 1 4 e Uiso 0.005(3) O
O2 0.25 0.980(1) 0.25 1 8 g Uiso 0.007(2) O

loop_
_atom_type_symbol
_atom_type_description
_atom_type_scat_dispersion_real
_atom_type_scat_dispersion_imag
_atom_type_scat_source
Eu Eu -0.5094 4.4957 'International Tables for Crystallography, Vol. C'
Nb Nb -1.5071 0.7711 'International Tables for Crystallography, Vol. C'
O O- 0.0113 0.0079 'International Tables for Crystallography, Vol. C'

loop_
_geom_angle_atom_site_label_1
_geom_angle_atom_site_label_2
_geom_angle_atom_site_label_3
_geom_angle
_geom_angle_site_symmetry_1
_geom_angle_site_symmetry_2
_geom_angle_site_symmetry_3
O1 Eu1 O2 121.30(8) 1_556 . 4_566
O1 Eu1 O2 121.30(8) 1_556 . 5_566
O1 Eu1 O2 121.30(8) 1_556 . 6_546
O1 Eu1 O2 121.30(8) 1_556 . 3_546
O1 Eu1 O1 85.9(2) 1_556 . 11_456
O1 Eu1 O1 85.9(2) 1_556 . 11_556
O1 Eu1 O2 61.08(8) 1_556 . 2_566
O1 Eu1 O2 61.08(8) 1_556 . 1_546
O1 Eu1 O2 61.08(8) 1_556 . 8_546
O1 Eu1 O2 61.08(8) 1_556 . 7_566
O1 Eu1 O1 180 1_556 . 1_555
O1 Eu1 Nb1 144.73(2) 1_556 . 1_555
O1 Eu1 Nb1 144.73(2) 1_556 . 2_555
O1 Eu1 Nb1 89.84(3) 1_556 . 9_555
O1 Eu1 Nb1 89.84(3) 1_556 . 10_555
O1 Eu1 Nb1 89.84(3) 1_556 . 9_455
O1 Eu1 Nb1 89.84(3) 1_556 . 10_455
O1 Eu1 Nb1 35.09(2) 1_556 . 1_556
O1 Eu1 Nb1 35.09(2) 1_556 . 2_556
O2 Eu1 O2 62.9(1) 4_566 . 5_566
O2 Eu1 O2 85.2(3) 4_566 . 6_546
O2 Eu1 O2 117.4(2) 4_566 . 3_546
O2 Eu1 O1 123.9(1) 4_566 . 11_456
O2 Eu1 O1 61.1(2) 4_566 . 11_556
O2 Eu1 O2 175.5(2) 4_566 . 2_566
O2 Eu1 O2 60.37(2) 4_566 . 1_546
O2 Eu1 O2 90.29(2) 4_566 . 8_546
O2 Eu1 O2 119.82(2) 4_566 . 7_566
O2 Eu1 O1 58.70(8) 4_566 . 1_555
O2 Eu1 Nb1 35.41(2) 4_566 . 1_555
O2 Eu1 Nb1 88.1(1) 4_566 . 2_555
O2 Eu1 Nb1 88.1(1) 4_566 . 9_555
O2 Eu1 Nb1 35.401(8) 4_566 . 10_555
O2 Eu1 Nb1 144.88(6) 4_566 . 9_455
O2 Eu1 Nb1 92.1(1) 4_566 . 10_455
O2 Eu1 Nb1 92.1(1) 4_566 . 1_556
O2 Eu1 Nb1 144.51(3) 4_566 . 2_556
O2 Eu1 O2 117.4(2) 5_566 . 6_546
O2 Eu1 O2 85.2(3) 5_566 . 3_546
O2 Eu1 O1 61.1(2) 5_566 . 11_456
O2 Eu1 O1 123.9(1) 5_566 . 11_556
O2 Eu1 O2 119.82(2) 5_566 . 2_566
O2 Eu1 O2 90.29(2) 5_566 . 1_546
O2 Eu1 O2 60.37(2) 5_566 . 8_546
O2 Eu1 O2 175.5(2) 5_566 . 7_566
O2 Eu1 O1 58.70(8) 5_566 . 1_555
O2 Eu1 Nb1 35.41(2) 5_566 . 1_555
O2 Eu1 Nb1 88.1(1) 5_566 . 2_555
O2 Eu1 Nb1 144.88(6) 5_566 . 9_555
O2 Eu1 Nb1 92.1(1) 5_566 . 10_555
O2 Eu1 Nb1 88.1(1) 5_566 . 9_455
O2 Eu1 Nb1 35.400(8) 5_566 . 10_455
O2 Eu1 Nb1 92.1(1) 5_566 . 1_556
O2 Eu1 Nb1 144.51(3) 5_566 . 2_556
O2 Eu1 O2 62.9(1) 6_546 . 3_546
O2 Eu1 O1 123.9(1) 6_546 . 11_456
O2 Eu1 O1 61.1(2) 6_546 . 11_556
O2 Eu1 O2 90.29(2) 6_546 . 2_566
O2 Eu1 O2 119.82(2) 6_546 . 1_546
O2 Eu1 O2 175.5(2) 6_546 . 8_546
O2 Eu1 O2 60.37(2) 6_546 . 7_566
O2 Eu1 O1 58.70(8) 6_546 . 1_555
O2 Eu1 Nb1 88.1(1) 6_546 . 1_555
O2 Eu1 Nb1 35.41(2) 6_546 . 2_555
O2 Eu1 Nb1 35.401(8) 6_546 . 9_555
O2 Eu1 Nb1 88.1(1) 6_546 . 10_555
O2 Eu1 Nb1 92.1(1) 6_546 . 9_455
O2 Eu1 Nb1 144.88(6) 6_546 . 10_455
O2 Eu1 Nb1 144.51(3) 6_546 . 1_556
O2 Eu1 Nb1 92.1(1) 6_546 . 2_556
O2 Eu1 O1 61.1(2) 3_546 . 11_456
O2 Eu1 O1 123.9(1) 3_546 . 11_556
O2 Eu1 O2 60.37(2) 3_546 . 2_566
O2 Eu1 O2 175.5(2) 3_546 . 1_546
O2 Eu1 O2 119.82(2) 3_546 . 8_546
O2 Eu1 O2 90.29(2) 3_546 . 7_566
O2 Eu1 O1 58.70(8) 3_546 . 1_555
O2 Eu1 Nb1 88.1(1) 3_546 . 1_555
O2 Eu1 Nb1 35.41(2) 3_546 . 2_555
O2 Eu1 Nb1 92.1(1) 3_546 . 9_555
O2 Eu1 Nb1 144.88(6) 3_546 . 10_555
O2 Eu1 Nb1 35.401(8) 3_546 . 9_455
O2 Eu1 Nb1 88.1(1) 3_546 . 10_455
O2 Eu1 Nb1 144.51(3) 3_546 . 1_556
O2 Eu1 Nb1 92.1(1) 3_546 . 2_556
O1 Eu1 O1 171.8(4) 11_456 . 11_556
O1 Eu1 O2 59.2(1) 11_456 . 2_566
O1 Eu1 O2 116.3(1) 11_456 . 1_546
O1 Eu1 O2 59.2(1) 11_456 . 8_546
O1 Eu1 O2 116.3(1) 11_456 . 7_566
O1 Eu1 O1 94.1(2) 11_456 . 1_555
O1 Eu1 Nb1 93.3(2) 11_456 . 1_555
O1 Eu1 Nb1 93.3(2) 11_456 . 2_555
O1 Eu1 Nb1 144.52(2) 11_456 . 9_555
O1 Eu1 Nb1 144.52(2) 11_456 . 10_555
O1 Eu1 Nb1 35.44(2) 11_456 . 9_455
O1 Eu1 Nb1 35.44(2) 11_456 . 10_455
O1 Eu1 Nb1 86.6(2) 11_456 . 1_556
O1 Eu1 Nb1 86.6(2) 11_456 . 2_556
O1 Eu1 O2 116.3(1) 11_556 . 2_566
O1 Eu1 O2 59.2(1) 11_556 . 1_546
O1 Eu1 O2 116.3(1) 11_556 . 8_546
O1 Eu1 O2 59.2(1) 11_556 . 7_566
O1 Eu1 O1 94.1(2) 11_556 . 1_555
O1 Eu1 Nb1 93.3(2) 11_556 . 1_555
O1 Eu1 Nb1 93.3(2) 11_556 . 2_555
O1 Eu1 Nb1 35.44(2) 11_556 . 9_555
O1 Eu1 Nb1 35.44(2) 11_556 . 10_555
O1 Eu1 Nb1 144.52(2) 11_556 . 9_455
O1 Eu1 Nb1 144.52(2) 11_556 . 10_455
O1 Eu1 Nb1 86.6(2) 11_556 . 1_556
O1 Eu1 Nb1 86.6(2) 11_556 . 2_556
O2 Eu1 O2 122.2(2) 2_566 . 1_546
O2 Eu1 O2 94.2(2) 2_566 . 8_546
O2 Eu1 O1 118.92(8) 2_566 . 1_555
O2 Eu1 Nb1 144.87(4) 2_566 . 1_555
O2 Eu1 Nb1 88.39(9) 2_566 . 2_555
O2 Eu1 Nb1 88.11(9) 2_566 . 9_555
O2 Eu1 Nb1 144.36(5) 2_566 . 10_555
O2 Eu1 Nb1 35.380(6) 2_566 . 9_455
O2 Eu1 Nb1 91.74(9) 2_566 . 10_455
O2 Eu1 Nb1 91.5(1) 2_566 . 1_556
O2 Eu1 Nb1 35.23(2) 2_566 . 2_556
O2 Eu1 O2 94.2(2) 1_546 . 7_566
O2 Eu1 O1 118.92(8) 1_546 . 1_555
O2 Eu1 Nb1 88.39(9) 1_546 . 1_555
O2 Eu1 Nb1 144.87(4) 1_546 . 2_555
O2 Eu1 Nb1 91.74(9) 1_546 . 9_555
O2 Eu1 Nb1 35.380(6) 1_546 . 10_555
O2 Eu1 Nb1 144.36(5) 1_546 . 9_455
O2 Eu1 Nb1 88.11(9) 1_546 . 10_455
O2 Eu1 Nb1 35.23(2) 1_546 . 1_556
O2 Eu1 Nb1 91.5(1) 1_546 . 2_556
O2 Eu1 O2 122.2(2) 8_546 . 7_566
O2 Eu1 O1 118.92(8) 8_546 . 1_555
O2 Eu1 Nb1 88.39(9) 8_546 . 1_555
O2 Eu1 Nb1 144.87(4) 8_546 . 2_555
O2 Eu1 Nb1 144.36(5) 8_546 . 9_555
O2 Eu1 Nb1 88.11(9) 8_546 . 10_555
O2 Eu1 Nb1 91.74(9) 8_546 . 9_455
O2 Eu1 Nb1 35.380(6) 8_546 . 10_455
O2 Eu1 Nb1 35.23(2) 8_546 . 1_556
O2 Eu1 Nb1 91.5(1) 8_546 . 2_556
O2 Eu1 O1 118.92(8) 7_566 . 1_555
O2 Eu1 Nb1 144.87(4) 7_566 . 1_555
O2 Eu1 Nb1 88.39(9) 7_566 . 2_555
O2 Eu1 Nb1 35.380(6) 7_566 . 9_555
O2 Eu1 Nb1 91.74(9) 7_566 . 10_555
O2 Eu1 Nb1 88.11(9) 7_566 . 9_455
O2 Eu1 Nb1 144.36(5) 7_566 . 10_455
O2 Eu1 Nb1 91.5(1) 7_566 . 1_556
O2 Eu1 Nb1 35.23(2) 7_566 . 2_556
O1 Eu1 Nb1 35.27(2) 1_555 . 1_555
O1 Eu1 Nb1 35.27(2) 1_555 . 2_555
O1 Eu1 Nb1 90.16(3) 1_555 . 9_555
O1 Eu1 Nb1 90.16(3) 1_555 . 10_555
O1 Eu1 Nb1 90.16(3) 1_555 . 9_455
O1 Eu1 Nb1 90.16(3) 1_555 . 10_455
O1 Eu1 Nb1 144.91(2) 1_555 . 1_556
O1 Eu1 Nb1 144.91(2) 1_555 . 2_556
Nb1 Eu1 Nb1 70.53(3) 1_555 . 2_555
Nb1 Eu1 Nb1 109.60(3) 1_555 . 9_555
Nb1 Eu1 Nb1 70.67(2) 1_555 . 10_555
Nb1 Eu1 Nb1 109.60(3) 1_555 . 9_455
Nb1 Eu1 Nb1 70.67(2) 1_555 . 10_455
Nb1 Eu1 Nb1 109.6474(8) 1_555 . 1_556
Nb1 Eu1 Nb1 179.82(3) 1_555 . 2_556
Nb1 Eu1 Nb1 70.67(2) 2_555 . 9_555
Nb1 Eu1 Nb1 109.60(3) 2_555 . 10_555
Nb1 Eu1 Nb1 70.67(2) 2_555 . 9_455
Nb1 Eu1 Nb1 109.60(3) 2_555 . 10_455
Nb1 Eu1 Nb1 179.82(3) 2_555 . 1_556
Nb1 Eu1 Nb1 109.6474(8) 2_555 . 2_556
Nb1 Eu1 Nb1 70.5086(8) 9_555 . 10_555
Nb1 Eu1 Nb1 109.4905(8) 9_555 . 9_455
Nb1 Eu1 Nb1 179.69(6) 9_555 . 10_455
Nb1 Eu1 Nb1 109.24(3) 9_555 . 1_556
Nb1 Eu1 Nb1 70.49(2) 9_555 . 2_556
Nb1 Eu1 Nb1 179.69(6) 10_555 . 9_455
Nb1 Eu1 Nb1 109.4905(8) 10_555 . 10_455
Nb1 Eu1 Nb1 70.49(2) 10_555 . 1_556
Nb1 Eu1 Nb1 109.24(3) 10_555 . 2_556
Nb1 Eu1 Nb1 70.5086(8) 9_455 . 10_455
Nb1 Eu1 Nb1 109.24(3) 9_455 . 1_556
Nb1 Eu1 Nb1 70.49(2) 9_455 . 2_556
Nb1 Eu1 Nb1 70.49(2) 10_455 . 1_556
Nb1 Eu1 Nb1 109.24(3) 10_455 . 2_556
Nb1 Eu1 Nb1 70.17(3) 1_556 . 2_556
O1 Nb1 O1 180 1_555 . 3_546
O1 Nb1 O2 89.3(3) 1_555 . 4_566
O1 Nb1 O2 89.3(3) 1_555 . 5_566
O1 Nb1 O2 90.7(3) 1_555 . 1_545
O1 Nb1 O2 90.7(3) 1_555 . 8_545
O1 Nb1 Eu1 60.3(3) 1_555 . 1_555
O1 Nb1 Eu1 119.7(3) 1_555 . 3_546
O1 Nb1 Eu1 54.95(2) 1_555 . 11_456
O1 Nb1 Eu1 54.95(2) 1_555 . 11_556
O1 Nb1 Eu1 125.05(2) 1_555 . 9_544
O1 Nb1 Eu1 125.05(2) 1_555 . 9_444
O1 Nb1 Eu1 49.4(3) 1_555 . 1_554
O1 Nb1 O2 90.7(3) 3_546 . 4_566
O1 Nb1 O2 90.7(3) 3_546 . 5_566
O1 Nb1 O2 89.3(3) 3_546 . 1_545
O1 Nb1 O2 89.3(3) 3_546 . 8_545
O1 Nb1 Eu1 119.7(3) 3_546 . 1_555
O1 Nb1 Eu1 60.3(3) 3_546 . 3_546
O1 Nb1 Eu1 125.05(2) 3_546 . 11_456
O1 Nb1 Eu1 125.05(2) 3_546 . 11_556
O1 Nb1 Eu1 54.95(2) 3_546 . 9_544
O1 Nb1 Eu1 54.95(2) 3_546 . 9_444
O1 Nb1 Eu1 130.6(3) 3_546 . 1_554
O2 Nb1 O2 89.46(4) 4_566 . 5_566
O2 Nb1 O2 90.54(4) 4_566 . 1_545
O2 Nb1 O2 180 4_566 . 8_545
O2 Nb1 Eu1 51.5(2) 4_566 . 1_555
O2 Nb1 Eu1 128.5(2) 4_566 . 3_546
O2 Nb1 Eu1 121.7(2) 4_566 . 11_456
O2 Nb1 Eu1 51.4(2) 4_566 . 11_556
O2 Nb1 Eu1 58.3(2) 4_566 . 9_544
O2 Nb1 Eu1 128.6(2) 4_566 . 9_444
O2 Nb1 Eu1 122.1(2) 4_566 . 1_554
O2 Nb1 O2 180 5_566 . 1_545
O2 Nb1 O2 90.54(4) 5_566 . 8_545
O2 Nb1 Eu1 51.5(2) 5_566 . 1_555
O2 Nb1 Eu1 128.5(2) 5_566 . 3_546
O2 Nb1 Eu1 51.4(2) 5_566 . 11_456
O2 Nb1 Eu1 121.7(2) 5_566 . 11_556
O2 Nb1 Eu1 128.6(2) 5_566 . 9_544
O2 Nb1 Eu1 58.3(2) 5_566 . 9_444
O2 Nb1 Eu1 122.1(2) 5_566 . 1_554
O2 Nb1 O2 89.46(4) 1_545 . 8_545
O2 Nb1 Eu1 128.5(2) 1_545 . 1_555
O2 Nb1 Eu1 51.5(2) 1_545 . 3_546
O2 Nb1 Eu1 128.6(2) 1_545 . 11_456
O2 Nb1 Eu1 58.3(2) 1_545 . 11_556
O2 Nb1 Eu1 51.4(2) 1_545 . 9_544
O2 Nb1 Eu1 121.7(2) 1_545 . 9_444
O2 Nb1 Eu1 57.9(2) 1_545 . 1_554
O2 Nb1 Eu1 128.5(2) 8_545 . 1_555
O2 Nb1 Eu1 51.5(2) 8_545 . 3_546
O2 Nb1 Eu1 58.3(2) 8_545 . 11_456
O2 Nb1 Eu1 128.6(2) 8_545 . 11_556
O2 Nb1 Eu1 121.7(2) 8_545 . 9_544
O2 Nb1 Eu1 51.4(2) 8_545 . 9_444
O2 Nb1 Eu1 57.9(2) 8_545 . 1_554
Eu1 Nb1 Eu1 180 1_555 . 3_546
Eu1 Nb1 Eu1 70.40(3) 1_555 . 11_456
Eu1 Nb1 Eu1 70.40(3) 1_555 . 11_556
Eu1 Nb1 Eu1 109.60(3) 1_555 . 9_544
Eu1 Nb1 Eu1 109.60(3) 1_555 . 9_444
Eu1 Nb1 Eu1 109.6474(8) 1_555 . 1_554
Eu1 Nb1 Eu1 109.60(3) 3_546 . 11_456
Eu1 Nb1 Eu1 109.60(3) 3_546 . 11_556
Eu1 Nb1 Eu1 70.40(3) 3_546 . 9_544
Eu1 Nb1 Eu1 70.40(3) 3_546 . 9_444
Eu1 Nb1 Eu1 70.3526(8) 3_546 . 1_554
Eu1 Nb1 Eu1 109.4905(8) 11_456 . 11_556
Eu1 Nb1 Eu1 180.0000(1) 11_456 . 9_544
Eu1 Nb1 Eu1 70.5095(8) 11_456 . 9_444
Eu1 Nb1 Eu1 70.76(3) 11_456 . 1_554
Eu1 Nb1 Eu1 70.5095(8) 11_556 . 9_544
Eu1 Nb1 Eu1 180 11_556 . 9_444
Eu1 Nb1 Eu1 70.76(3) 11_556 . 1_554
Eu1 Nb1 Eu1 109.4905(8) 9_544 . 9_444
Eu1 Nb1 Eu1 109.24(3) 9_544 . 1_554
Eu1 Nb1 Eu1 109.24(3) 9_444 . 1_554
Nb1 O1 Nb1 168.9(6) 1_555 . 2_555
Nb1 O1 Eu1 95.5(3) 1_555 . 1_554
Nb1 O1 O2 45.4(2) 1_555 . 4_566
Nb1 O1 O2 45.4(2) 1_555 . 5_566
Nb1 O1 O2 126.3(4) 1_555 . 6_546
Nb1 O1 O2 126.3(4) 1_555 . 3_546
Nb1 O1 Eu1 89.61(4) 1_555 . 11_456
Nb1 O1 Eu1 89.61(4) 1_555 . 11_556
Nb1 O1 O2 142.6(3) 1_555 . 2_565
Nb1 O1 O2 44.6(2) 1_555 . 1_545
Nb1 O1 O2 44.6(2) 1_555 . 8_545
Nb1 O1 O2 142.6(3) 1_555 . 7_565
Nb1 O1 Eu1 84.5(3) 1_555 . 1_555
Nb1 O1 O1 93.6(2) 1_555 . 11_555
Nb1 O1 O1 93.6(2) 1_555 . 11_455
Nb1 O1 Eu1 95.5(3) 2_555 . 1_554
Nb1 O1 O2 126.3(4) 2_555 . 4_566
Nb1 O1 O2 126.3(4) 2_555 . 5_566
Nb1 O1 O2 45.4(2) 2_555 . 6_546
Nb1 O1 O2 45.4(2) 2_555 . 3_546
Nb1 O1 Eu1 89.61(4) 2_555 . 11_456
Nb1 O1 Eu1 89.61(4) 2_555 . 11_556
Nb1 O1 O2 44.6(2) 2_555 . 2_565
Nb1 O1 O2 142.6(3) 2_555 . 1_545
Nb1 O1 O2 142.6(3) 2_555 . 8_545
Nb1 O1 O2 44.6(2) 2_555 . 7_565
Nb1 O1 Eu1 84.5(3) 2_555 . 1_555
Nb1 O1 O1 93.6(2) 2_555 . 11_555
Nb1 O1 O1 93.6(2) 2_555 . 11_455
Eu1 O1 O2 124.8(2) 1_554 . 4_566
Eu1 O1 O2 124.8(2) 1_554 . 5_566
Eu1 O1 O2 124.8(2) 1_554 . 6_546
Eu1 O1 O2 124.8(2) 1_554 . 3_546
Eu1 O1 Eu1 94.1(2) 1_554 . 11_456
Eu1 O1 Eu1 94.1(2) 1_554 . 11_556
Eu1 O1 O2 64.6(2) 1_554 . 2_565
Eu1 O1 O2 64.6(2) 1_554 . 1_545
Eu1 O1 O2 64.6(2) 1_554 . 8_545
Eu1 O1 O2 64.6(2) 1_554 . 7_565
Eu1 O1 Eu1 180 1_554 . 1_555
Eu1 O1 O1 49.1(2) 1_554 . 11_555
Eu1 O1 O1 49.1(2) 1_554 . 11_455
O2 O1 O2 60.1(2) 4_566 . 5_566
O2 O1 O2 81.1(3) 4_566 . 6_546
O2 O1 O2 110.4(4) 4_566 . 3_546
O2 O1 Eu1 117.3(2) 4_566 . 11_456
O2 O1 Eu1 57.28(9) 4_566 . 11_556
O2 O1 O2 169.8(4) 4_566 . 2_565
O2 O1 O2 60.33(4) 4_566 . 1_545
O2 O1 O2 90.03(4) 4_566 . 8_545
O2 O1 O2 119.25(6) 4_566 . 7_565
O2 O1 Eu1 55.2(2) 4_566 . 1_555
O2 O1 O1 89.72(4) 4_566 . 11_555
O2 O1 O1 138.8(1) 4_566 . 11_455
O2 O1 O2 110.4(4) 5_566 . 6_546
O2 O1 O2 81.1(3) 5_566 . 3_546
O2 O1 Eu1 57.28(9) 5_566 . 11_456
O2 O1 Eu1 117.3(2) 5_566 . 11_556
O2 O1 O2 119.25(6) 5_566 . 2_565
O2 O1 O2 90.03(4) 5_566 . 1_545
O2 O1 O2 60.33(4) 5_566 . 8_545
O2 O1 O2 169.8(4) 5_566 . 7_565
O2 O1 Eu1 55.2(2) 5_566 . 1_555
O2 O1 O1 138.8(1) 5_566 . 11_555
O2 O1 O1 89.72(4) 5_566 . 11_455
O2 O1 O2 60.1(2) 6_546 . 3_546
O2 O1 Eu1 117.3(2) 6_546 . 11_456
O2 O1 Eu1 57.28(9) 6_546 . 11_556
O2 O1 O2 90.03(4) 6_546 . 2_565
O2 O1 O2 119.25(6) 6_546 . 1_545
O2 O1 O2 169.8(4) 6_546 . 8_545
O2 O1 O2 60.33(4) 6_546 . 7_565
O2 O1 Eu1 55.2(2) 6_546 . 1_555
O2 O1 O1 89.72(4) 6_546 . 11_555
O2 O1 O1 138.8(1) 6_546 . 11_455
O2 O1 Eu1 57.28(9) 3_546 . 11_456
O2 O1 Eu1 117.3(2) 3_546 . 11_556
O2 O1 O2 60.33(4) 3_546 . 2_565
O2 O1 O2 169.8(4) 3_546 . 1_545
O2 O1 O2 119.25(6) 3_546 . 8_545
O2 O1 O2 90.03(4) 3_546 . 7_565
O2 O1 Eu1 55.2(2) 3_546 . 1_555
O2 O1 O1 138.8(1) 3_546 . 11_555
O2 O1 O1 89.72(4) 3_546 . 11_455
Eu1 O1 Eu1 171.8(4) 11_456 . 11_556
Eu1 O1 O2 62.44(7) 11_456 . 2_565
Eu1 O1 O2 121.6(2) 11_456 . 1_545
Eu1 O1 O2 62.44(7) 11_456 . 8_545
Eu1 O1 O2 121.6(2) 11_456 . 7_565
Eu1 O1 Eu1 85.9(2) 11_456 . 1_555
Eu1 O1 O1 143.2(4) 11_456 . 11_555
Eu1 O1 O1 45.00(5) 11_456 . 11_455
Eu1 O1 O2 121.6(2) 11_556 . 2_565
Eu1 O1 O2 62.44(7) 11_556 . 1_545
Eu1 O1 O2 121.6(2) 11_556 . 8_545
Eu1 O1 O2 62.44(7) 11_556 . 7_565
Eu1 O1 Eu1 85.9(2) 11_556 . 1_555
Eu1 O1 O1 45.00(5) 11_556 . 11_555
Eu1 O1 O1 143.2(4) 11_556 . 11_455
O2 O1 O2 129.3(4) 2_565 . 1_545
O2 O1 O2 98.3(3) 2_565 . 8_545
O2 O1 O2 59.3(2) 2_565 . 7_565
O2 O1 Eu1 115.4(2) 2_565 . 1_555
O2 O1 O1 95.4(3) 2_565 . 11_555
O2 O1 O1 49.1(1) 2_565 . 11_455
O2 O1 O2 59.3(2) 1_545 . 8_545
O2 O1 O2 98.3(3) 1_545 . 7_565
O2 O1 Eu1 115.4(2) 1_545 . 1_555
O2 O1 O1 49.1(1) 1_545 . 11_555
O2 O1 O1 95.4(3) 1_545 . 11_455
O2 O1 O2 129.3(4) 8_545 . 7_565
O2 O1 Eu1 115.4(2) 8_545 . 1_555
O2 O1 O1 95.4(3) 8_545 . 11_555
O2 O1 O1 49.1(1) 8_545 . 11_455
O2 O1 Eu1 115.4(2) 7_565 . 1_555
O2 O1 O1 49.1(1) 7_565 . 11_555
O2 O1 O1 95.4(3) 7_565 . 11_455
Eu1 O1 O1 130.9(2) 1_555 . 11_555
Eu1 O1 O1 130.9(2) 1_555 . 11_455
O1 O1 O1 98.2(5) 11_555 . 11_455
Nb1 O2 Nb1 170.7(5) 10_564 . 1_565
Nb1 O2 Eu1 93.1(2) 10_564 . 9_554
Nb1 O2 Eu1 93.2(2) 10_564 . 3_556
Nb1 O2 O1 45.4(2) 10_564 . 9_554
Nb1 O2 O1 143.9(4) 10_564 . 3_556
Nb1 O2 O2 45.27(2) 10_564 . 8_655
Nb1 O2 O2 134.73(2) 10_564 . 8_555
Nb1 O2 O2 44.73(2) 10_564 . 4_575
Nb1 O2 O2 133.8(1) 10_564 . 4_576
Nb1 O2 O1 44.6(2) 10_564 . 11_565
Nb1 O2 O1 126.1(4) 10_564 . 1_565
Nb1 O2 Eu1 86.3(2) 10_564 . 1_564
Nb1 O2 Eu1 86.8(2) 10_564 . 11_566
Nb1 O2 O2 94.7(2) 10_564 . 7_565
Nb1 O2 Eu1 93.2(2) 1_565 . 9_554
Nb1 O2 Eu1 93.1(2) 1_565 . 3_556
Nb1 O2 O1 143.9(4) 1_565 . 9_554
Nb1 O2 O1 45.4(2) 1_565 . 3_556
Nb1 O2 O2 134.73(2) 1_565 . 8_655
Nb1 O2 O2 45.27(2) 1_565 . 8_555
Nb1 O2 O2 133.8(1) 1_565 . 4_575
Nb1 O2 O2 44.73(2) 1_565 . 4_576
Nb1 O2 O1 126.1(4) 1_565 . 11_565
Nb1 O2 O1 44.6(2) 1_565 . 1_565
Nb1 O2 Eu1 86.8(2) 1_565 . 1_564
Nb1 O2 Eu1 86.3(2) 1_565 . 11_566
Nb1 O2 O2 94.7(2) 1_565 . 7_565
Eu1 O2 Eu1 94.8(3) 9_554 . 3_556
Eu1 O2 O1 66.1(2) 9_554 . 9_554
Eu1 O2 O1 61.6(2) 9_554 . 3_556
Eu1 O2 O2 58.57(7) 9_554 . 8_655
Eu1 O2 O2 121.43(7) 9_554 . 8_555
Eu1 O2 O2 126.4(3) 9_554 . 4_575
Eu1 O2 O2 64.0(2) 9_554 . 4_576
Eu1 O2 O1 118.46(7) 9_554 . 11_565
Eu1 O2 O1 123.2(2) 9_554 . 1_565
Eu1 O2 Eu1 175.5(2) 9_554 . 1_564
Eu1 O2 Eu1 89.71(2) 9_554 . 11_566
Eu1 O2 O2 47.4(1) 9_554 . 7_565
Eu1 O2 O1 61.6(2) 3_556 . 9_554
Eu1 O2 O1 66.1(2) 3_556 . 3_556
Eu1 O2 O2 121.43(7) 3_556 . 8_655
Eu1 O2 O2 58.57(7) 3_556 . 8_555
Eu1 O2 O2 64.0(2) 3_556 . 4_575
Eu1 O2 O2 126.4(3) 3_556 . 4_576
Eu1 O2 O1 123.2(2) 3_556 . 11_565
Eu1 O2 O1 118.46(7) 3_556 . 1_565
Eu1 O2 Eu1 89.71(2) 3_556 . 1_564
Eu1 O2 Eu1 175.5(2) 3_556 . 11_566
Eu1 O2 O2 47.4(1) 3_556 . 7_565
O1 O2 O1 98.9(3) 9_554 . 3_556
O1 O2 O2 59.9(1) 9_554 . 8_655
O1 O2 O2 120.1(1) 9_554 . 8_555
O1 O2 O2 60.5(3) 9_554 . 4_575
O1 O2 O2 129.9(3) 9_554 . 4_576
O1 O2 O1 89.97(4) 9_554 . 11_565
O1 O2 O1 169.8(4) 9_554 . 1_565
O1 O2 Eu1 116.1(2) 9_554 . 1_564
O1 O2 Eu1 120.84(6) 9_554 . 11_566
O1 O2 O2 49.4(2) 9_554 . 7_565
O1 O2 O2 120.1(1) 3_556 . 8_655
O1 O2 O2 59.9(1) 3_556 . 8_555
O1 O2 O2 129.9(3) 3_556 . 4_575
O1 O2 O2 60.5(3) 3_556 . 4_576
O1 O2 O1 169.8(4) 3_556 . 11_565
O1 O2 O1 89.97(4) 3_556 . 1_565
O1 O2 Eu1 120.84(6) 3_556 . 1_564
O1 O2 Eu1 116.1(2) 3_556 . 11_566
O1 O2 O2 49.4(2) 3_556 . 7_565
O2 O2 O2 180 8_655 . 8_555
O2 O2 O2 90 8_655 . 4_575
O2 O2 O2 90 8_655 . 4_576
O2 O2 O1 60.4(1) 8_655 . 11_565
O2 O2 O1 119.6(1) 8_655 . 1_565
O2 O2 Eu1 118.62(7) 8_655 . 1_564
O2 O2 Eu1 61.38(7) 8_655 . 11_566
O2 O2 O2 90 8_655 . 7_565
O2 O2 O2 90 8_555 . 4_575
O2 O2 O2 90 8_555 . 4_576
O2 O2 O1 119.6(1) 8_555 . 11_565
O2 O2 O1 60.4(1) 8_555 . 1_565
O2 O2 Eu1 61.38(7) 8_555 . 1_564
O2 O2 Eu1 118.62(7) 8_555 . 11_566
O2 O2 O2 90 8_555 . 7_565
O2 O2 O2 166.9(7) 4_575 . 4_576
O2 O2 O1 59.2(3) 4_575 . 11_565
O2 O2 O1 109.8(4) 4_575 . 1_565
O2 O2 Eu1 55.7(2) 4_575 . 1_564
O2 O2 Eu1 113.4(4) 4_575 . 11_566
O2 O2 O2 96.6(3) 4_575 . 7_565
O2 O2 O1 109.8(4) 4_576 . 11_565
O2 O2 O1 59.2(3) 4_576 . 1_565
O2 O2 Eu1 113.4(4) 4_576 . 1_564
O2 O2 Eu1 55.7(2) 4_576 . 11_566
O2 O2 O2 96.6(3) 4_576 . 7_565
O1 O2 O1 81.7(3) 11_565 . 1_565
O1 O2 Eu1 58.4(2) 11_565 . 1_564
O1 O2 Eu1 54.3(2) 11_565 . 11_566
O1 O2 O2 139.1(1) 11_565 . 7_565
O1 O2 Eu1 54.3(2) 1_565 . 1_564
O1 O2 Eu1 58.4(2) 1_565 . 11_566
O1 O2 O2 139.1(1) 1_565 . 7_565
Eu1 O2 Eu1 85.8(2) 1_564 . 11_566
Eu1 O2 O2 137.1(1) 1_564 . 7_565
Eu1 O2 O2 137.1(1) 11_566 . 7_565

loop_
_geom_bond_atom_site_label_1
_geom_bond_atom_site_label_2
_geom_bond_distance
_geom_bond_site_symmetry_1
_geom_bond_site_symmetry_2
Eu1 O1 2.66(1) . 1_556
Eu1 O2 2.719(6) . 4_566
Eu1 O2 2.719(6) . 5_566
Eu1 O2 2.719(6) . 6_546
Eu1 O2 2.719(6) . 3_546
Eu1 O1 2.8423(7) . 11_456
Eu1 O1 2.8423(7) . 11_556
Eu1 O2 2.959(6) . 2_566
Eu1 O2 2.959(6) . 1_546
Eu1 O2 2.959(6) . 8_546
Eu1 O2 2.959(6) . 7_566
Eu1 O1 3.03(1) . 1_555
Eu1 Nb1 3.471(2) . 1_555
Eu1 Nb1 3.471(2) . 2_555
Eu1 Nb1 3.47170(10) . 9_555
Eu1 Nb1 3.47170(10) . 10_555
Eu1 Nb1 3.47170(10) . 9_455
Eu1 Nb1 3.47170(10) . 10_455
Eu1 Nb1 3.486(2) . 1_556
Eu1 Nb1 3.486(2) . 2_556
Nb1 O1 2.013(1) . 1_555
Nb1 O1 2.013(1) . 3_546
Nb1 O2 2.0142(7) . 4_566
Nb1 O2 2.0142(7) . 5_566
Nb1 O2 2.0142(7) . 1_545
Nb1 O2 2.0142(7) . 8_545
Nb1 Eu1 3.471(2) . 1_555
Nb1 Eu1 3.471(2) . 3_546
Nb1 Eu1 3.47170(10) . 11_456
Nb1 Eu1 3.47170(10) . 11_556
Nb1 Eu1 3.47170(10) . 9_544
Nb1 Eu1 3.47170(10) . 9_444
Nb1 Eu1 3.486(2) . 1_554
O1 Nb1 2.013(1) . 1_555
O1 Nb1 2.013(1) . 2_555
O1 Eu1 2.66(1) . 1_554
O1 O2 2.830(9) . 4_566
O1 O2 2.830(9) . 5_566
O1 O2 2.830(9) . 6_546
O1 O2 2.830(9) . 3_546
O1 Eu1 2.8423(7) . 11_456
O1 Eu1 2.8423(7) . 11_556
O1 O2 2.866(8) . 2_565
O1 O2 2.866(8) . 1_545
O1 O2 2.866(8) . 8_545
O1 O2 2.866(8) . 7_565
O1 Eu1 3.03(1) . 1_555
O1 O1 3.75(1) . 11_555
O1 O1 3.75(1) . 11_455
O2 Nb1 2.0142(7) . 10_564
O2 Nb1 2.0142(7) . 1_565
O2 Eu1 2.719(6) . 9_554
O2 Eu1 2.719(6) . 3_556
O2 O1 2.830(9) . 9_554
O2 O1 2.830(9) . 3_556
O2 O2 2.83500(10) . 8_655
O2 O2 2.83500(10) . 8_555
O2 O2 2.862(2) . 4_575
O2 O2 2.862(2) . 4_576
O2 O1 2.866(8) . 11_565
O2 O1 2.866(8) . 1_565
O2 Eu1 2.959(6) . 1_564
O2 Eu1 2.959(6) . 11_566
O2 O2 3.68(2) . 7_565
